data_4074758
loop_
_publ_author_name
'Chan, Michael C. W.'
'Tam, Ka-Ho'
'Zhu, Nianyong'
'Chiu, Pauline'
'Matsui, Shigekazu'

_publ_section_title
;
 Synthesis, Structures, and Olefin Polymerization Characteristics of Group
 4 Catalysts [Zr{(OAr)2py}Cl2(D)] (D = O-Donors, Cl[HPR3]) Supported by
 Tridentate Pyridine-2,6-bis(aryloxide) Ligands
;
_journal_issue 3
_journal_name_full Organometallics
_journal_page_first 785
_journal_paper_doi 10.1021/om050864z
_journal_volume 25
_journal_year 2006
_chemical_formula_moiety 'C41 H39 Cl2 D6 N O3 Zr'
_chemical_formula_sum 'C41 H39 Cl2 D6 N O3 Zr'
_chemical_formula_weight 767.98
_chemical_name_systematic
;
 ?
;
_space_group_IT_number 14
_symmetry_cell_setting monoclinic
_symmetry_space_group_name_Hall '-P 2ybc'
_symmetry_space_group_name_H-M 'P 1 21/c 1'
_atom_sites_solution_hydrogens geom
_atom_sites_solution_primary direct
_atom_sites_solution_secondary difmap
_audit_creation_method SHELXL-97
_cell_angle_alpha 90.00
_cell_angle_beta 115.36(3)
_cell_angle_gamma 90.00
_cell_formula_units_Z 4
_cell_length_a 15.432(3)
_cell_length_b 16.281(3)
_cell_length_c 17.126(3)
_cell_measurement_reflns_used 0
_cell_measurement_temperature 253(2)
_cell_measurement_theta_max 0
_cell_measurement_theta_min 0
_cell_volume 3888.2(16)
_computing_molecular_graphics 'Ortep-3 for Windows (Farrugia, 1997)'
_computing_publication_material 'WinGX publication routines (Farrugia, 1999)'
_computing_structure_refinement 'SHELXL-97 (Sheldrick, 1997)'
_computing_structure_solution 'SHELXS-97 (Sheldrick, 1997)'
_diffrn_ambient_temperature 253(2)
_diffrn_measured_fraction_theta_full 0.885
_diffrn_measured_fraction_theta_max 0.885
_diffrn_radiation_monochromator graphite
_diffrn_radiation_source 'fine-focus sealed tube'
_diffrn_radiation_type MoK\a
_diffrn_radiation_wavelength 0.71069
_diffrn_reflns_av_R_equivalents 0.0468
_diffrn_reflns_av_sigmaI/netI 0.0649
_diffrn_reflns_limit_h_max 18
_diffrn_reflns_limit_h_min -18
_diffrn_reflns_limit_k_max 19
_diffrn_reflns_limit_k_min -19
_diffrn_reflns_limit_l_max 18
_diffrn_reflns_limit_l_min -18
_diffrn_reflns_number 24651
_diffrn_reflns_theta_full 25.34
_diffrn_reflns_theta_max 25.34
_diffrn_reflns_theta_min 1.46
_exptl_absorpt_coefficient_mu 0.457
_exptl_absorpt_correction_type none
_exptl_crystal_colour yellow
_exptl_crystal_density_diffrn 1.312
_exptl_crystal_density_method 'not measured'
_exptl_crystal_description prism
_exptl_crystal_F_000 1584
_exptl_crystal_size_max 0.6
_exptl_crystal_size_mid 0.25
_exptl_crystal_size_min 0.2
_refine_diff_density_max 0.383
_refine_diff_density_min -0.461
_refine_diff_density_rms 0.087
_refine_ls_extinction_method none
_refine_ls_goodness_of_fit_ref 0.986
_refine_ls_hydrogen_treatment mixed
_refine_ls_matrix_type full
_refine_ls_number_parameters 433
_refine_ls_number_reflns 6301
_refine_ls_number_restraints 0
_refine_ls_restrained_S_all 0.986
_refine_ls_R_factor_all 0.0583
_refine_ls_R_factor_gt 0.0359
_refine_ls_shift/su_max 0.001
_refine_ls_shift/su_mean 0.000
_refine_ls_structure_factor_coef Fsqd
_refine_ls_weighting_details 'calc w=1/[\s^2^(Fo^2^)+(0.0615P)^2^+0.0000P] where P=(Fo^2^+2Fc^2^)/3'
_refine_ls_weighting_scheme calc
_refine_ls_wR_factor_gt 0.0921
_refine_ls_wR_factor_ref 0.1104
_reflns_number_gt 4435
_reflns_number_total 6301
_reflns_threshold_expression >2sigma(I)
_cod_data_source_file om050864zsi20051006_095758.cif
_cod_data_source_block Cpd3_mar723
_cod_original_cell_volume 3888.2(12)
_cod_original_sg_symbol_H-M 'P 21/c'
_cod_database_code 4074758

loop_
_symmetry_equiv_pos_as_xyz
'x, y, z'
'-x, y+1/2, -z+1/2'
'-x, -y, -z'
'x, -y-1/2, z-1/2'

loop_
_atom_site_label
_atom_site_type_symbol
_atom_site_fract_x
_atom_site_fract_y
_atom_site_fract_z
_atom_site_U_iso_or_equiv
_atom_site_adp_type
_atom_site_occupancy
_atom_site_symmetry_multiplicity
_atom_site_calc_flag
_atom_site_refinement_flags
Zr1 Zr 0.10182(2) 0.199381(19) 0.705676(17) 0.03568(12) Uani 1 1 d .
Cl1 Cl 0.09215(7) 0.22216(7) 0.84180(5) 0.0608(3) Uani 1 1 d .
Cl2 Cl 0.16219(7) 0.05906(6) 0.73696(6) 0.0568(2) Uani 1 1 d .
O1 O 0.22631(14) 0.24744(13) 0.72801(11) 0.0384(5) Uani 1 1 d .
O2 O -0.03247(14) 0.16912(14) 0.63652(12) 0.0418(5) Uani 1 1 d .
O3 O 0.04915(16) 0.32471(15) 0.66186(13) 0.0491(6) Uani 1 1 d .
N1 N 0.10089(17) 0.18197(15) 0.56453(14) 0.0338(6) Uani 1 1 d .
C1 C 0.2775(2) 0.27966(18) 0.68786(18) 0.0335(7) Uani 1 1 d .
C2 C 0.3476(2) 0.3394(2) 0.72772(18) 0.0369(7) Uani 1 1 d .
C3 C 0.3969(2) 0.3677(2) 0.6817(2) 0.0455(8) Uani 1 1 d .
H3 H 0.4431 0.4083 0.7062 0.055 Uiso 1 1 calc R
C4 C 0.3800(2) 0.3377(2) 0.6000(2) 0.0472(8) Uani 1 1 d .
C5 C 0.3118(2) 0.2784(2) 0.5638(2) 0.0426(8) Uani 1 1 d .
H5 H 0.3002 0.2578 0.5096 0.051 Uiso 1 1 calc R
C6 C 0.2590(2) 0.24790(19) 0.60651(18) 0.0361(7) Uani 1 1 d .
C7 C 0.1891(2) 0.18123(19) 0.56373(18) 0.0364(7) Uani 1 1 d .
C8 C 0.2137(2) 0.1207(2) 0.52008(19) 0.0420(8) Uani 1 1 d .
H8 H 0.2754 0.1190 0.5234 0.050 Uiso 1 1 calc R
C9 C 0.1471(2) 0.0630(2) 0.47180(19) 0.0447(8) Uani 1 1 d .
H9 H 0.1645 0.0196 0.4461 0.054 Uiso 1 1 calc R
C10 C 0.0544(2) 0.0706(2) 0.46241(19) 0.0403(8) Uani 1 1 d .
H10 H 0.0070 0.0354 0.4257 0.048 Uiso 1 1 calc R
C11 C 0.0313(2) 0.13124(19) 0.50794(17) 0.0352(7) Uani 1 1 d .
C12 C -0.0703(2) 0.14205(19) 0.49050(18) 0.0367(7) Uani 1 1 d .
C13 C -0.1006(2) 0.1621(2) 0.55452(18) 0.0355(7) Uani 1 1 d .
C14 C -0.1980(2) 0.1723(2) 0.53558(18) 0.0382(7) Uani 1 1 d .
C15 C -0.2640(2) 0.1592(2) 0.4495(2) 0.0473(8) Uani 1 1 d .
H15 H -0.3290 0.1646 0.4354 0.057 Uiso 1 1 calc R
C16 C -0.2368(2) 0.1384(2) 0.38417(19) 0.0457(8) Uani 1 1 d .
C17 C -0.1408(2) 0.1309(2) 0.40566(18) 0.0426(8) Uani 1 1 d .
H17 H -0.1217 0.1179 0.3625 0.051 Uiso 1 1 calc R
C18 C 0.3722(2) 0.3698(2) 0.82004(19) 0.0409(8) Uani 1 1 d .
C19 C 0.2832(3) 0.4048(2) 0.8272(2) 0.0546(9) Uani 1 1 d .
H19A H 0.2340 0.3636 0.8099 0.082 Uiso 1 1 calc R
H19B H 0.2602 0.4519 0.7903 0.082 Uiso 1 1 calc R
H19C H 0.3000 0.4206 0.8859 0.082 Uiso 1 1 calc R
C20 C 0.4113(3) 0.2979(2) 0.8830(2) 0.0578(10) Uani 1 1 d .
H20A H 0.3646 0.2546 0.8664 0.087 Uiso 1 1 calc R
H20B H 0.4245 0.3160 0.9404 0.087 Uiso 1 1 calc R
H20C H 0.4693 0.2780 0.8819 0.087 Uiso 1 1 calc R
C21 C 0.4482(3) 0.4377(3) 0.8482(2) 0.0660(11) Uani 1 1 d .
H21A H 0.4250 0.4834 0.8094 0.099 Uiso 1 1 calc R
H21B H 0.5059 0.4170 0.8472 0.099 Uiso 1 1 calc R
H21C H 0.4613 0.4551 0.9058 0.099 Uiso 1 1 calc R
C22 C 0.4367(3) 0.3713(3) 0.5527(3) 0.0713(12) Uani 1 1 d .
H22A H 0.4811 0.4121 0.5879 0.107 Uiso 1 1 calc R
H22B H 0.3934 0.3955 0.4990 0.107 Uiso 1 1 calc R
H22C H 0.4712 0.3273 0.5415 0.107 Uiso 1 1 calc R
C23 C -0.3126(3) 0.1226(3) 0.2933(2) 0.0659(11) Uani 1 1 d .
H23A H -0.3751 0.1311 0.2914 0.099 Uiso 1 1 calc R
H23B H -0.3074 0.0671 0.2771 0.099 Uiso 1 1 calc R
H23C H -0.3034 0.1597 0.2539 0.099 Uiso 1 1 calc R
C24 C -0.2315(2) 0.1950(2) 0.6054(2) 0.0456(8) Uani 1 1 d .
C25 C -0.1992(3) 0.1292(3) 0.6762(2) 0.0682(12) Uani 1 1 d .
H25A H -0.2256 0.0770 0.6513 0.102 Uiso 1 1 calc R
H25B H -0.2213 0.1435 0.7191 0.102 Uiso 1 1 calc R
H25C H -0.1304 0.1259 0.7028 0.102 Uiso 1 1 calc R
C26 C -0.1900(3) 0.2786(3) 0.6444(3) 0.0695(12) Uani 1 1 d .
H26A H -0.2107 0.3194 0.5996 0.104 Uiso 1 1 calc R
H26B H -0.1212 0.2757 0.6707 0.104 Uiso 1 1 calc R
H26C H -0.2119 0.2932 0.6872 0.104 Uiso 1 1 calc R
C27 C -0.3412(3) 0.2018(3) 0.5687(2) 0.0682(12) Uani 1 1 d .
H27A H -0.3635 0.2427 0.5240 0.102 Uiso 1 1 calc R
H27B H -0.3589 0.2172 0.6139 0.102 Uiso 1 1 calc R
H27C H -0.3696 0.1497 0.5451 0.102 Uiso 1 1 calc R
C28 C 0.0064(2) 0.3904(2) 0.6542(2) 0.0470(8) Uani 1 1 d .
C29 C 0.0169(3) 0.4347(3) 0.7332(2) 0.0805(14) Uani 1 1 d .
H29A H 0.0590 0.4045 0.7833 0.121 Uiso 1 1 calc R
H29B H -0.0448 0.4401 0.7338 0.121 Uiso 1 1 calc R
H29C H 0.0432 0.4883 0.7339 0.121 Uiso 1 1 calc R
C30 C -0.0534(2) 0.4221(2) 0.5684(2) 0.0508(9) Uani 1 1 d .
C31 C -0.0592(3) 0.3790(3) 0.4970(2) 0.0696(12) Uani 1 1 d .
H31 H -0.0236 0.3313 0.5036 0.084 Uiso 1 1 calc R
C32 C -0.1187(4) 0.4076(5) 0.4157(3) 0.117(2) Uani 1 1 d .
H32 H -0.1229 0.3786 0.3673 0.141 Uiso 1 1 calc R
C33 C -0.1705(5) 0.4764(6) 0.4050(5) 0.145(4) Uani 1 1 d .
H33 H -0.2105 0.4944 0.3496 0.174 Uiso 1 1 calc R
C34 C -0.1649(4) 0.5190(4) 0.4733(5) 0.122(2) Uani 1 1 d .
H34 H -0.2011 0.5666 0.4651 0.147 Uiso 1 1 calc R
C35 C -0.1062(3) 0.4936(3) 0.5564(3) 0.0820(13) Uani 1 1 d .
H35 H -0.1021 0.5243 0.6037 0.098 Uiso 1 1 calc R
C36 C 0.4345(4) 0.1072(4) 0.7582(4) 0.1009(18) Uani 1 1 d .
D36 H 0.3716 0.0990 0.7177 0.121 Uiso 1 1 calc R
C37 C 0.4615(5) 0.0825(3) 0.8393(5) 0.0963(16) Uani 1 1 d .
D37 H 0.4174 0.0564 0.8546 0.116 Uiso 1 1 calc R
C38 C 0.5511(5) 0.0948(4) 0.8992(4) 0.0995(17) Uani 1 1 d .
D38 H 0.5682 0.0788 0.9561 0.119 Uiso 1 1 calc R
C39 C 0.6170(5) 0.1301(4) 0.8777(5) 0.114(2) Uani 1 1 d .
D39 H 0.6797 0.1374 0.9192 0.136 Uiso 1 1 calc R
C40 C 0.5907(6) 0.1548(4) 0.7945(7) 0.124(2) Uani 1 1 d .
D40 H 0.6356 0.1788 0.7789 0.149 Uiso 1 1 calc R
C41 C 0.4982(7) 0.1444(4) 0.7341(4) 0.115(2) Uani 1 1 d .
D41 H 0.4793 0.1623 0.6776 0.137 Uiso 1 1 calc R

loop_
_atom_site_aniso_label
_atom_site_aniso_U_11
_atom_site_aniso_U_22
_atom_site_aniso_U_33
_atom_site_aniso_U_23
_atom_site_aniso_U_13
_atom_site_aniso_U_12
Zr1 0.03256(18) 0.0438(2) 0.03007(17) 0.00053(13) 0.01284(13) 0.00047(15)
Cl1 0.0652(6) 0.0846(8) 0.0365(4) -0.0043(4) 0.0255(4) -0.0036(5)
Cl2 0.0570(6) 0.0450(6) 0.0713(6) 0.0111(4) 0.0304(5) 0.0048(4)
O1 0.0371(12) 0.0433(14) 0.0346(11) 0.0003(9) 0.0153(9) -0.0015(10)
O2 0.0346(12) 0.0577(15) 0.0338(11) -0.0036(10) 0.0153(9) 0.0014(11)
O3 0.0531(15) 0.0494(16) 0.0463(13) 0.0050(11) 0.0228(12) 0.0132(12)
N1 0.0322(14) 0.0390(16) 0.0304(12) -0.0024(11) 0.0137(11) -0.0016(12)
C1 0.0309(17) 0.0330(19) 0.0365(16) 0.0051(12) 0.0143(13) 0.0048(14)
C2 0.0340(18) 0.0364(19) 0.0405(17) 0.0010(14) 0.0161(14) 0.0026(15)
C3 0.042(2) 0.042(2) 0.0526(19) -0.0037(15) 0.0204(16) -0.0078(16)
C4 0.048(2) 0.050(2) 0.053(2) -0.0009(16) 0.0303(17) -0.0067(18)
C5 0.044(2) 0.047(2) 0.0432(18) -0.0033(14) 0.0250(16) -0.0031(17)
C6 0.0332(17) 0.035(2) 0.0418(17) 0.0003(14) 0.0174(14) 0.0010(14)
C7 0.0351(18) 0.041(2) 0.0329(16) 0.0024(13) 0.0144(13) 0.0018(15)
C8 0.041(2) 0.044(2) 0.0478(18) -0.0047(15) 0.0252(15) 0.0009(16)
C9 0.054(2) 0.042(2) 0.0456(18) -0.0061(15) 0.0285(17) 0.0031(17)
C10 0.044(2) 0.041(2) 0.0376(16) -0.0063(14) 0.0195(14) -0.0073(16)
C11 0.0387(18) 0.0360(19) 0.0319(15) 0.0008(13) 0.0161(14) 0.0004(15)
C12 0.0380(18) 0.035(2) 0.0366(16) -0.0017(13) 0.0159(14) -0.0048(15)
C13 0.0334(18) 0.0371(19) 0.0326(15) -0.0016(13) 0.0108(13) -0.0023(15)
C14 0.0355(18) 0.041(2) 0.0387(16) 0.0012(13) 0.0161(14) -0.0027(15)
C15 0.0320(19) 0.056(2) 0.0504(19) 0.0038(16) 0.0146(15) -0.0022(17)
C16 0.038(2) 0.059(2) 0.0368(17) -0.0041(15) 0.0129(14) -0.0077(17)
C17 0.043(2) 0.051(2) 0.0338(16) -0.0054(14) 0.0163(14) -0.0066(16)
C18 0.0363(18) 0.041(2) 0.0404(17) -0.0034(14) 0.0121(14) -0.0017(15)
C19 0.058(2) 0.059(3) 0.0448(19) -0.0094(17) 0.0209(17) 0.007(2)
C20 0.056(2) 0.057(3) 0.0451(19) 0.0017(17) 0.0074(17) 0.005(2)
C21 0.071(3) 0.067(3) 0.061(2) -0.021(2) 0.029(2) -0.022(2)
C22 0.084(3) 0.071(3) 0.082(3) -0.017(2) 0.058(2) -0.031(2)
C23 0.045(2) 0.101(4) 0.0424(19) -0.011(2) 0.0105(17) -0.009(2)
C24 0.0343(18) 0.059(2) 0.0440(18) -0.0027(16) 0.0171(15) 0.0016(17)
C25 0.068(3) 0.089(3) 0.062(2) 0.018(2) 0.041(2) 0.010(2)
C26 0.059(3) 0.074(3) 0.088(3) -0.028(2) 0.043(2) -0.002(2)
C27 0.040(2) 0.109(4) 0.058(2) -0.005(2) 0.0238(18) 0.002(2)
C28 0.042(2) 0.049(2) 0.0508(19) -0.0038(16) 0.0200(16) 0.0038(18)
C29 0.068(3) 0.095(4) 0.063(2) -0.032(2) 0.013(2) 0.024(3)
C30 0.042(2) 0.047(2) 0.053(2) 0.0111(17) 0.0109(16) 0.0001(18)
C31 0.072(3) 0.082(3) 0.048(2) 0.009(2) 0.019(2) -0.008(2)
C32 0.097(4) 0.184(7) 0.048(3) 0.031(3) 0.009(3) -0.024(4)
C33 0.079(4) 0.211(10) 0.112(5) 0.112(6) 0.008(4) 0.003(5)
C34 0.066(4) 0.119(6) 0.154(6) 0.089(5) 0.022(4) 0.030(4)
C35 0.061(3) 0.063(3) 0.113(4) 0.022(3) 0.028(3) 0.011(2)
C36 0.097(4) 0.074(4) 0.106(4) -0.005(3) 0.020(4) 0.029(3)
C37 0.109(5) 0.063(4) 0.136(5) -0.008(3) 0.070(4) 0.004(3)
C38 0.118(5) 0.089(4) 0.088(4) -0.003(3) 0.041(4) 0.024(4)
C39 0.085(4) 0.117(6) 0.128(5) -0.044(4) 0.035(4) 0.013(4)
C40 0.140(7) 0.089(5) 0.196(8) -0.030(5) 0.122(6) -0.013(5)
C41 0.174(7) 0.082(4) 0.104(4) 0.024(3) 0.075(5) 0.039(5)

loop_
_atom_type_symbol
_atom_type_description
_atom_type_scat_dispersion_real
_atom_type_scat_dispersion_imag
_atom_type_scat_source
Zr Zr -2.9673 0.5597 'International Tables Vol C Tables 4.2.6.8 and 6.1.1.4'
Cl Cl 0.1484 0.1585 'International Tables Vol C Tables 4.2.6.8 and 6.1.1.4'
O O 0.0106 0.0060 'International Tables Vol C Tables 4.2.6.8 and 6.1.1.4'
N N 0.0061 0.0033 'International Tables Vol C Tables 4.2.6.8 and 6.1.1.4'
C C 0.0033 0.0016 'International Tables Vol C Tables 4.2.6.8 and 6.1.1.4'
D D 0.0000 0.0000 'International Tables Vol C Tables 4.2.6.8 and 6.1.1.4'
H H 0.0000 0.0000 'International Tables Vol C Tables 4.2.6.8 and 6.1.1.4'

loop_
_geom_angle_atom_site_label_1
_geom_angle_atom_site_label_2
_geom_angle_atom_site_label_3
_geom_angle
O1 Zr1 O2 156.30(8)
O1 Zr1 O3 83.36(9)
O2 Zr1 O3 83.49(9)
O1 Zr1 Cl1 102.15(6)
O2 Zr1 Cl1 97.75(6)
O3 Zr1 Cl1 91.15(6)
O1 Zr1 N1 80.08(8)
O2 Zr1 N1 79.34(8)
O3 Zr1 N1 85.71(8)
Cl1 Zr1 N1 175.93(6)
O1 Zr1 Cl2 94.65(7)
O2 Zr1 Cl2 95.90(7)
O3 Zr1 Cl2 172.69(6)
Cl1 Zr1 Cl2 96.14(4)
N1 Zr1 Cl2 87.03(6)
C1 O1 Zr1 142.49(17)
C13 O2 Zr1 143.16(18)
C28 O3 Zr1 160.2(2)
C7 N1 C11 117.9(2)
C7 N1 Zr1 115.45(18)
C11 N1 Zr1 116.29(18)
O1 C1 C2 121.3(2)
O1 C1 C6 116.6(3)
C2 C1 C6 122.0(3)
C3 C2 C1 116.9(3)
C3 C2 C18 121.4(3)
C1 C2 C18 121.7(3)
C2 C3 C4 122.7(3)
C5 C4 C3 118.6(3)
C5 C4 C22 121.2(3)
C3 C4 C22 120.2(3)
C4 C5 C6 121.4(3)
C1 C6 C5 118.3(3)
C1 C6 C7 124.0(3)
C5 C6 C7 117.7(3)
N1 C7 C8 121.0(3)
N1 C7 C6 120.3(3)
C8 C7 C6 118.6(3)
C9 C8 C7 120.2(3)
C10 C9 C8 118.7(3)
C9 C10 C11 120.0(3)
N1 C11 C10 120.7(3)
N1 C11 C12 120.9(3)
C10 C11 C12 118.3(3)
C13 C12 C17 118.0(3)
C13 C12 C11 123.4(3)
C17 C12 C11 118.6(3)
O2 C13 C12 117.4(3)
O2 C13 C14 120.6(3)
C12 C13 C14 121.9(3)
C15 C14 C13 116.6(3)
C15 C14 C24 121.2(3)
C13 C14 C24 122.1(3)
C16 C15 C14 123.1(3)
C17 C16 C15 117.9(3)
C17 C16 C23 122.1(3)
C15 C16 C23 120.0(3)
C16 C17 C12 122.4(3)
C20 C18 C21 108.2(3)
C20 C18 C19 108.8(3)
C21 C18 C19 107.3(3)
C20 C18 C2 109.1(3)
C21 C18 C2 112.0(3)
C19 C18 C2 111.4(3)
C26 C24 C25 110.1(3)
C26 C24 C27 107.3(3)
C25 C24 C27 107.6(3)
C26 C24 C14 109.5(3)
C25 C24 C14 110.1(3)
C27 C24 C14 112.2(3)
O3 C28 C30 119.7(3)
O3 C28 C29 118.8(3)
C30 C28 C29 121.6(3)
C31 C30 C35 119.0(4)
C31 C30 C28 119.1(3)
C35 C30 C28 121.9(4)
C32 C31 C30 119.1(5)
C33 C32 C31 121.2(6)
C34 C33 C32 120.3(6)
C33 C34 C35 121.1(6)
C34 C35 C30 119.3(5)
C37 C36 C41 120.5(6)
C36 C37 C38 120.9(6)
C37 C38 C39 120.5(6)
C38 C39 C40 119.2(6)
C39 C40 C41 120.1(6)
C36 C41 C40 118.8(6)

loop_
_geom_bond_atom_site_label_1
_geom_bond_atom_site_label_2
_geom_bond_distance
Zr1 O1 1.954(2)
Zr1 O2 1.959(2)
Zr1 O3 2.206(2)
Zr1 Cl1 2.4274(9)
Zr1 N1 2.428(2)
Zr1 Cl2 2.4386(10)
O1 C1 1.356(3)
O2 C13 1.351(3)
O3 C28 1.233(4)
N1 C7 1.368(4)
N1 C11 1.372(4)
C1 C2 1.396(4)
C1 C6 1.396(4)
C2 C3 1.389(4)
C2 C18 1.541(4)
C3 C4 1.396(4)
C4 C5 1.366(5)
C4 C22 1.525(4)
C5 C6 1.398(4)
C6 C7 1.484(4)
C7 C8 1.384(4)
C8 C9 1.377(4)
C9 C10 1.376(4)
C10 C11 1.395(4)
C11 C12 1.477(4)
C12 C13 1.402(4)
C12 C17 1.405(4)
C13 C14 1.405(4)
C14 C15 1.404(4)
C14 C24 1.538(4)
C15 C16 1.395(4)
C16 C17 1.370(4)
C16 C23 1.516(4)
C18 C20 1.530(5)
C18 C21 1.530(5)
C18 C19 1.539(4)
C24 C26 1.531(5)
C24 C25 1.533(5)
C24 C27 1.536(4)
C28 C30 1.454(5)
C28 C29 1.481(5)
C30 C31 1.380(5)
C30 C35 1.384(5)
C31 C32 1.379(6)
C32 C33 1.343(10)
C33 C34 1.331(10)
C34 C35 1.382(7)
C36 C37 1.330(7)
C36 C41 1.361(8)
C37 C38 1.338(8)
C38 C39 1.349(8)
C39 C40 1.365(9)
C40 C41 1.367(9)
